data_2205940
loop_
_publ_author_name
'Singh-Wilmot, Marvadeen A.'
'Kahwa, Ishenkumba A.'
'Lough, Alan J.'

_publ_section_title Bis(\m-2,6-diformyl-4-methylphenolato)bis[bis(2,6-diformyl-4-methylphenolato)neodymium(III)]
_journal_issue 6
_journal_name_full 'Acta Crystallographica Section E'
_journal_page_first m1009
_journal_page_last m1011
_journal_paper_doi 10.1107/S160053680500591X
_journal_volume 61
_journal_year 2005
_chemical_formula_iupac '[Nd2 (C9 H7 O3)6]'
_chemical_formula_moiety 'C54 H42 Nd2 O18'
_chemical_formula_sum 'C54 H42 Nd2 O18'
_chemical_formula_weight 1267.36
_chemical_name_systematic
;
Bis(\m-2,6-diformyl-4-methylphenolato)bis[bis(2,6-diformyl-4-
methylphenolato)neodymium(III)]
;
_space_group_IT_number 15
_symmetry_cell_setting monoclinic
_symmetry_space_group_name_Hall '-C 2yc'
_symmetry_space_group_name_H-M 'C 1 2/c 1'
_atom_sites_solution_hydrogens geom
_atom_sites_solution_primary direct
_atom_sites_solution_secondary difmap
_cell_angle_alpha 90.00
_cell_angle_beta 97.1810(10)
_cell_angle_gamma 90.00
_cell_formula_units_Z 4
_cell_length_a 21.1211(6)
_cell_length_b 15.0486(4)
_cell_length_c 15.5611(5)
_cell_measurement_reflns_used 4265
_cell_measurement_temperature 150.0(10)
_cell_measurement_theta_max 25.0
_cell_measurement_theta_min 2.6
_cell_volume 4907.2(2)
_computing_cell_refinement 'DENZO-SMN (Otwinowski & Minor, 1997)'
_computing_data_collection 'COLLECT (Nonius, 2003)'
_computing_data_reduction DENZO-SMN
_computing_molecular_graphics 'SHELXTL and PLATON (Spek, 2003)'
_computing_publication_material SHELXTL
_computing_structure_refinement SHELXTL
_computing_structure_solution 'SHELXTL (Sheldrick, 2001)'
_diffrn_ambient_temperature 150.0(10)
_diffrn_detector_area_resol_mean 9
_diffrn_measured_fraction_theta_full 0.993
_diffrn_measured_fraction_theta_max 0.993
_diffrn_measurement_device_type 'Nonius KappaCCD'
_diffrn_measurement_method '\f scans, and \w scans with \k offsets'
_diffrn_radiation_monochromator graphite
_diffrn_radiation_source 'fine-focus sealed tube'
_diffrn_radiation_type MoK\a
_diffrn_radiation_wavelength 0.71073
_diffrn_reflns_av_R_equivalents 0.061
_diffrn_reflns_av_sigmaI/netI 0.082
_diffrn_reflns_limit_h_max 25
_diffrn_reflns_limit_h_min -25
_diffrn_reflns_limit_k_max 17
_diffrn_reflns_limit_k_min -17
_diffrn_reflns_limit_l_max 18
_diffrn_reflns_limit_l_min -18
_diffrn_reflns_number 14613
_diffrn_reflns_theta_full 25.03
_diffrn_reflns_theta_max 25.03
_diffrn_reflns_theta_min 2.64
_diffrn_standards_decay_% 0
_diffrn_standards_interval_count 0
_diffrn_standards_interval_time 0
_diffrn_standards_number 0
_exptl_absorpt_coefficient_mu 2.171
_exptl_absorpt_correction_T_max 0.918
_exptl_absorpt_correction_T_min 0.846
_exptl_absorpt_correction_type multi-scan
_exptl_absorpt_process_details '(DENZO-SMN; Otwinowski & Minor, 1997)'
_exptl_crystal_colour yellow
_exptl_crystal_density_diffrn 1.715
_exptl_crystal_density_method 'not measured'
_exptl_crystal_description 'Cut needle'
_exptl_crystal_F_000 2520
_exptl_crystal_size_max 0.08
_exptl_crystal_size_mid 0.05
_exptl_crystal_size_min 0.04
_refine_diff_density_max 0.865
_refine_diff_density_min -0.677
_refine_ls_extinction_coef 0.00056(10)
_refine_ls_extinction_expression Fc^*^=kFc[1+0.001xFc^2^\l^3^/sin(2\q)]^-1/4^
_refine_ls_extinction_method SHELXL97
_refine_ls_goodness_of_fit_ref 1.074
_refine_ls_hydrogen_treatment constr
_refine_ls_matrix_type full
_refine_ls_number_parameters 348
_refine_ls_number_reflns 4319
_refine_ls_number_restraints 1
_refine_ls_restrained_S_all 1.074
_refine_ls_R_factor_all 0.0625
_refine_ls_R_factor_gt 0.0401
_refine_ls_shift/su_max 0.002
_refine_ls_shift/su_mean 0.000
_refine_ls_structure_factor_coef Fsqd
_refine_ls_weighting_details 'calc w = 1/[\s^2^(Fo^2^)+5.4862P] where P = (Fo^2^+2Fc^2^)/3'
_refine_ls_weighting_scheme calc
_refine_ls_wR_factor_gt 0.0839
_refine_ls_wR_factor_ref 0.0940
_reflns_number_gt 3340
_reflns_number_total 4319
_reflns_threshold_expression I>2\s(I)
_cod_data_source_file hb6156.cif
_cod_data_source_block I
_cod_original_sg_symbol_H-M 'C 2/c'
_cod_database_code 2205940
_cod_database_fobs_code 2205940

loop_
_symmetry_equiv_pos_as_xyz
'x, y, z'
'-x, y, -z+1/2'
'x+1/2, y+1/2, z'
'-x+1/2, y+1/2, -z+1/2'
'-x, -y, -z'
'x, -y, z-1/2'
'-x+1/2, -y+1/2, -z'
'x+1/2, -y+1/2, z-1/2'

loop_
_atom_site_label
_atom_site_fract_x
_atom_site_fract_y
_atom_site_fract_z
_atom_site_U_iso_or_equiv
_atom_site_adp_type
_atom_site_calc_flag
_atom_site_refinement_flags
_atom_site_occupancy
_atom_site_disorder_assembly
_atom_site_disorder_group
_atom_site_type_symbol
Nd1 0.092127(13) 0.470968(18) 0.041908(17) 0.03144(14) Uani d . 1 . . Nd
O1 0.0801(2) 0.5464(3) 0.1829(2) 0.0602(13) Uani d . 1 . . O
O2 0.00945(16) 0.5873(2) 0.0250(2) 0.0323(8) Uani d . 1 . . O
O3 -0.04991(17) 0.6585(3) -0.1289(2) 0.0388(9) Uani d . 1 . . O
O4 0.08639(18) 0.5078(2) -0.1148(2) 0.0399(9) Uani d . 1 . . O
O5 0.15521(17) 0.5925(2) 0.0266(2) 0.0379(9) Uani d . 1 . . O
O6 0.2129(3) 0.8250(4) 0.1363(3) 0.059(2) Uani d PD 0.794(14) A 1 O
O6A 0.1920(11) 0.7074(15) 0.1600(12) 0.073(10) Uani d PD 0.206(14) A 2 O
O7 0.18298(18) 0.4292(3) 0.1496(2) 0.0450(10) Uani d . 1 . . O
O8 0.13778(17) 0.3454(2) -0.0069(2) 0.0361(8) Uani d . 1 . . O
O9 0.1254(3) 0.1221(3) -0.1477(3) 0.0722(14) Uani d . 1 . . O
C1 0.0174(2) 0.6699(3) 0.0501(3) 0.0304(11) Uani d . 1 . . C
C2 0.0443(3) 0.6912(3) 0.1353(3) 0.0349(12) Uani d . 1 . . C
C3 0.0523(3) 0.7807(4) 0.1611(4) 0.0433(14) Uani d . 1 . . C
H3A 0.0684 0.7936 0.2195 0.052 Uiso calc R 1 . . H
C4 0.0375(3) 0.8505(4) 0.1038(4) 0.0465(15) Uani d . 1 . . C
C5 0.0122(3) 0.8285(4) 0.0217(4) 0.0432(14) Uani d . 1 . . C
H5A 0.0022 0.8755 -0.0185 0.052 Uiso calc R 1 . . H
C6 0.0001(3) 0.7419(3) -0.0075(3) 0.0344(12) Uani d . 1 . . C
C7 0.0657(3) 0.6219(4) 0.1984(4) 0.0470(15) Uani d . 1 . . C
H7A 0.0686 0.6380 0.2578 0.056 Uiso calc R 1 . . H
C8 -0.0270(3) 0.7277(4) -0.0960(3) 0.0367(13) Uani d . 1 . . C
H8A -0.0273 0.7775 -0.1334 0.044 Uiso calc R 1 . . H
C9 0.0485(4) 0.9458(4) 0.1342(5) 0.071(2) Uani d . 1 . . C
H9A 0.0718 0.9780 0.0933 0.106 Uiso calc R 1 . . H
H9B 0.0735 0.9462 0.1917 0.106 Uiso calc R 1 . . H
H9C 0.0073 0.9748 0.1373 0.106 Uiso calc R 1 . . H
C10 0.1506(3) 0.6618(4) -0.0226(4) 0.0358(12) Uani d . 1 . . C
C11 0.1231(3) 0.6577(3) -0.1121(3) 0.0352(12) Uani d . 1 . . C
C12 0.1209(3) 0.7347(4) -0.1642(4) 0.0438(14) Uani d . 1 . . C
H12A 0.1045 0.7301 -0.2237 0.053 Uiso calc R 1 . . H
C13 0.1417(3) 0.8168(4) -0.1316(4) 0.0493(15) Uani d . 1 . . C
C14 0.1663(3) 0.8204(4) -0.0447(4) 0.0485(15) Uani d . 1 . . C
H14A 0.1805 0.8761 -0.0208 0.058 Uiso calc R 1 . . H
C15 0.1712(3) 0.7466(4) 0.0091(3) 0.0363(13) Uani d . 1 . . C
C16 0.0962(3) 0.5781(4) -0.1510(3) 0.0370(12) Uani d . 1 . . C
H16A 0.0846 0.5796 -0.2119 0.044 Uiso calc R 1 . . H
C17 0.1980(3) 0.7562(5) 0.1005(4) 0.0494(15) Uani d D 1 A 1 C
H17A 0.2040 0.7034 0.1341 0.059 Uiso calc PR 0.794(14) A 1 H
H17B 0.2233 0.8076 0.1143 0.059 Uiso calc PR 0.206(14) A 2 H
C18 0.1364(4) 0.8983(5) -0.1877(5) 0.076(2) Uani d . 1 . . C
H18A 0.1779 0.9283 -0.1832 0.115 Uiso calc R 1 . . H
H18B 0.1046 0.9387 -0.1685 0.115 Uiso calc R 1 . . H
H18C 0.1233 0.8811 -0.2481 0.115 Uiso calc R 1 . . H
C19 0.1657(2) 0.2756(3) 0.0297(3) 0.0342(12) Uani d . 1 . . C
C20 0.2014(3) 0.2774(4) 0.1139(4) 0.0377(13) Uani d . 1 . . C
C21 0.2311(3) 0.1998(4) 0.1500(4) 0.0464(14) Uani d . 1 . . C
H21A 0.2550 0.2029 0.2058 0.056 Uiso calc R 1 . . H
C22 0.2266(3) 0.1187(4) 0.1069(4) 0.0442(14) Uani d . 1 . . C
C23 0.1926(3) 0.1178(4) 0.0248(4) 0.0450(14) Uani d . 1 . . C
H23A 0.1894 0.0632 -0.0062 0.054 Uiso calc R 1 . . H
C24 0.1630(3) 0.1925(4) -0.0148(4) 0.0383(13) Uani d . 1 . . C
C25 0.2099(3) 0.3571(4) 0.1647(4) 0.0442(14) Uani d . 1 . . C
H25A 0.2396 0.3540 0.2158 0.053 Uiso calc R 1 . . H
C26 0.1296(3) 0.1873(4) -0.1023(4) 0.0487(15) Uani d . 1 . . C
H26A 0.1092 0.2398 -0.1256 0.058 Uiso calc R 1 . . H
C27 0.2578(4) 0.0366(4) 0.1475(5) 0.0643(19) Uani d . 1 . . C
H27A 0.2925 0.0536 0.1923 0.096 Uiso calc R 1 . . H
H27B 0.2751 0.0011 0.1031 0.096 Uiso calc R 1 . . H
H27C 0.2262 0.0014 0.1737 0.096 Uiso calc R 1 . . H

loop_
_atom_site_aniso_label
_atom_site_aniso_U_11
_atom_site_aniso_U_22
_atom_site_aniso_U_33
_atom_site_aniso_U_12
_atom_site_aniso_U_13
_atom_site_aniso_U_23
Nd1 0.0402(2) 0.02627(19) 0.02574(19) 0.00370(13) -0.00419(11) 0.00087(12)
O1 0.103(4) 0.047(3) 0.027(2) 0.028(2) -0.005(2) -0.0025(18)
O2 0.042(2) 0.0226(18) 0.0303(18) 0.0041(16) -0.0036(15) 0.0000(15)
O3 0.043(2) 0.041(2) 0.031(2) 0.0000(18) -0.0029(16) 0.0053(17)
O4 0.056(2) 0.034(2) 0.0283(19) -0.0004(18) 0.0007(17) -0.0007(16)
O5 0.047(2) 0.033(2) 0.0306(19) -0.0002(17) -0.0066(16) 0.0047(16)
O6 0.079(4) 0.045(4) 0.049(4) -0.013(3) -0.008(3) -0.016(3)
O6A 0.063(16) 0.09(2) 0.062(17) -0.010(13) -0.007(12) 0.010(14)
O7 0.047(2) 0.040(2) 0.042(2) 0.0078(19) -0.0152(18) 0.0003(18)
O8 0.043(2) 0.0297(19) 0.034(2) 0.0079(17) -0.0011(16) 0.0062(16)
O9 0.106(4) 0.047(3) 0.058(3) 0.020(3) -0.016(3) -0.017(2)
C1 0.032(3) 0.029(3) 0.030(3) 0.000(2) 0.000(2) -0.002(2)
C2 0.044(3) 0.030(3) 0.029(3) 0.007(2) -0.005(2) -0.004(2)
C3 0.058(4) 0.036(3) 0.033(3) 0.004(3) -0.005(3) -0.010(2)
C4 0.056(4) 0.024(3) 0.057(4) 0.000(3) -0.001(3) -0.007(3)
C5 0.049(3) 0.026(3) 0.052(4) 0.004(3) -0.004(3) 0.006(3)
C6 0.039(3) 0.029(3) 0.035(3) -0.002(2) 0.002(2) 0.000(2)
C7 0.065(4) 0.043(4) 0.030(3) 0.001(3) -0.004(3) -0.003(3)
C8 0.040(3) 0.034(3) 0.036(3) 0.001(3) 0.003(2) 0.008(2)
C9 0.105(6) 0.032(3) 0.069(5) -0.002(4) -0.018(4) -0.015(3)
C10 0.037(3) 0.034(3) 0.038(3) 0.003(2) 0.007(2) 0.001(2)
C11 0.041(3) 0.035(3) 0.029(3) 0.004(3) 0.006(2) 0.001(2)
C12 0.063(4) 0.037(3) 0.031(3) 0.008(3) 0.004(3) 0.004(2)
C13 0.077(4) 0.031(3) 0.039(3) 0.003(3) 0.009(3) 0.003(3)
C14 0.064(4) 0.030(3) 0.052(4) -0.001(3) 0.009(3) -0.006(3)
C15 0.041(3) 0.034(3) 0.032(3) -0.005(2) 0.001(2) -0.002(2)
C16 0.046(3) 0.037(3) 0.025(3) 0.003(3) -0.002(2) -0.005(2)
C17 0.050(4) 0.053(4) 0.044(4) -0.012(3) -0.001(3) -0.003(3)
C17A 0.050(4) 0.053(4) 0.044(4) -0.012(3) -0.001(3) -0.003(3)
C18 0.126(7) 0.049(4) 0.055(4) 0.005(4) 0.018(4) 0.018(3)
C19 0.034(3) 0.032(3) 0.037(3) 0.004(2) 0.005(2) 0.007(2)
C20 0.035(3) 0.037(3) 0.040(3) 0.003(3) 0.002(2) 0.003(2)
C21 0.049(4) 0.046(4) 0.043(3) 0.009(3) -0.001(3) 0.009(3)
C22 0.045(3) 0.038(3) 0.049(4) 0.010(3) 0.002(3) 0.012(3)
C23 0.051(4) 0.033(3) 0.051(4) 0.008(3) 0.007(3) 0.000(3)
C24 0.045(3) 0.028(3) 0.041(3) 0.007(2) 0.003(3) 0.004(2)
C25 0.046(3) 0.047(4) 0.037(3) 0.008(3) -0.009(3) 0.004(3)
C26 0.059(4) 0.041(3) 0.042(3) 0.008(3) -0.008(3) -0.004(3)
C27 0.074(5) 0.046(4) 0.072(5) 0.020(3) 0.005(4) 0.014(3)

loop_
_atom_type_symbol
_atom_type_description
_atom_type_scat_dispersion_real
_atom_type_scat_dispersion_imag
_atom_type_scat_source
C C 0.0033 0.0016 'International Tables Vol C Tables 4.2.6.8 and 6.1.1.4'
H H 0.0000 0.0000 'International Tables Vol C Tables 4.2.6.8 and 6.1.1.4'
O O 0.0106 0.0060 'International Tables Vol C Tables 4.2.6.8 and 6.1.1.4'
Nd Nd -0.1943 3.0179 'International Tables Vol C Tables 4.2.6.8 and 6.1.1.4'

loop_
_geom_angle_atom_site_label_1
_geom_angle_atom_site_label_2
_geom_angle_atom_site_label_3
_geom_angle_site_symmetry_1
_geom_angle_site_symmetry_3
_geom_angle
_geom_angle_publ_flag
O5 Nd1 O8 . . 110.43(13) y
O5 Nd1 O2 . 5_565 137.49(11) y
O8 Nd1 O2 . 5_565 86.93(12) y
O5 Nd1 O2 . . 80.53(12) y
O8 Nd1 O2 . . 150.67(11) y
O2 Nd1 O2 5_565 . 68.52(13) y
O5 Nd1 O7 . . 82.02(13) y
O8 Nd1 O7 . . 72.01(13) y
O2 Nd1 O7 5_565 . 140.35(12) y
O2 Nd1 O7 . . 137.31(12) y
O5 Nd1 O4 . . 71.25(12) y
O8 Nd1 O4 . . 80.22(12) y
O2 Nd1 O4 5_565 . 74.23(12) y
O2 Nd1 O4 . . 77.88(11) y
O7 Nd1 O4 . . 131.38(13) y
O5 Nd1 O1 . . 81.59(14) y
O8 Nd1 O1 . . 138.96(12) y
O2 Nd1 O1 5_565 . 110.92(14) y
O2 Nd1 O1 . . 67.95(12) y
O7 Nd1 O1 . . 71.14(14) y
O4 Nd1 O1 . . 139.26(12) y
O5 Nd1 O3 . 5_565 153.59(11) y
O8 Nd1 O3 . 5_565 74.94(12) y
O2 Nd1 O3 5_565 5_565 67.03(11) y
O2 Nd1 O3 . 5_565 107.71(11) y
O7 Nd1 O3 . 5_565 75.08(12) y
O4 Nd1 O3 . 5_565 134.51(12) y
O1 Nd1 O3 . 5_565 78.71(13) y
O5 Nd1 Nd1 . 5_565 110.03(9) ?
O8 Nd1 Nd1 . 5_565 119.93(9) ?
O2 Nd1 Nd1 5_565 5_565 34.54(8) ?
O2 Nd1 Nd1 . 5_565 33.98(8) ?
O7 Nd1 Nd1 . 5_565 155.54(10) ?
O4 Nd1 Nd1 . 5_565 73.07(9) ?
O1 Nd1 Nd1 . 5_565 89.18(11) ?
O3 Nd1 Nd1 5_565 5_565 87.18(8) ?
C7 O1 Nd1 . . 130.9(4) ?
C1 O2 Nd1 . 5_565 123.0(3) ?
C1 O2 Nd1 . . 125.5(3) ?
Nd1 O2 Nd1 5_565 . 111.48(13) ?
C8 O3 Nd1 . 5_565 124.0(3) ?
C16 O4 Nd1 . . 130.6(3) ?
C10 O5 Nd1 . . 134.8(3) ?
C25 O7 Nd1 . . 130.9(4) ?
C19 O8 Nd1 . . 135.0(3) ?
O2 C1 C2 . . 121.2(4) ?
O2 C1 C6 . . 121.5(4) ?
C2 C1 C6 . . 117.4(5) ?
C3 C2 C1 . . 120.3(5) ?
C3 C2 C7 . . 118.3(5) ?
C1 C2 C7 . . 121.4(5) ?
C4 C3 C2 . . 122.1(5) ?
C4 C3 H3A . . 119.0 ?
C2 C3 H3A . . 119.0 ?
C5 C4 C3 . . 116.6(5) ?
C5 C4 C9 . . 123.3(6) ?
C3 C4 C9 . . 120.1(6) ?
C4 C5 C6 . . 124.6(5) ?
C4 C5 H5A . . 117.7 ?
C6 C5 H5A . . 117.7 ?
C5 C6 C1 . . 118.9(5) ?
C5 C6 C8 . . 119.1(5) ?
C1 C6 C8 . . 121.9(5) ?
O1 C7 C2 . . 126.9(5) ?
O1 C7 H7A . . 116.6 ?
C2 C7 H7A . . 116.6 ?
O3 C8 C6 . . 127.8(5) ?
O3 C8 H8A . . 116.1 ?
C6 C8 H8A . . 116.1 ?
C4 C9 H9A . . 109.5 ?
C4 C9 H9B . . 109.5 ?
H9A C9 H9B . . 109.5 ?
C4 C9 H9C . . 109.5 ?
H9A C9 H9C . . 109.5 ?
H9B C9 H9C . . 109.5 ?
O5 C10 C15 . . 121.6(5) ?
O5 C10 C11 . . 122.0(5) ?
C15 C10 C11 . . 116.4(5) ?
C12 C11 C16 . . 117.6(5) ?
C12 C11 C10 . . 120.0(5) ?
C16 C11 C10 . . 122.4(5) ?
C13 C12 C11 . . 122.4(5) ?
C13 C12 H12A . . 118.8 ?
C11 C12 H12A . . 118.8 ?
C12 C13 C14 . . 117.0(5) ?
C12 C13 C18 . . 121.2(6) ?
C14 C13 C18 . . 121.8(6) ?
C15 C14 C13 . . 123.2(5) ?
C15 C14 H14A . . 118.4 ?
C13 C14 H14A . . 118.4 ?
C14 C15 C10 . . 121.0(5) ?
C14 C15 C17 . . 119.7(5) ?
C10 C15 C17 . . 119.3(5) ?
O4 C16 C11 . . 127.6(5) ?
O4 C16 H16A . . 116.2 ?
C11 C16 H16A . . 116.2 ?
O6 C17 C15 . . 125.5(7) ?
O6 C17 H17A . . 117.3 ?
C15 C17 H17A . . 117.3 ?
C13 C18 H18A . . 109.5 ?
C13 C18 H18B . . 109.5 ?
H18A C18 H18B . . 109.5 ?
C13 C18 H18C . . 109.5 ?
H18A C18 H18C . . 109.5 ?
H18B C18 H18C . . 109.5 ?
O8 C19 C20 . . 123.0(5) ?
O8 C19 C24 . . 120.4(5) ?
C20 C19 C24 . . 116.5(5) ?
C21 C20 C19 . . 120.5(5) ?
C21 C20 C25 . . 117.0(5) ?
C19 C20 C25 . . 122.4(5) ?
C22 C21 C20 . . 122.4(5) ?
C22 C21 H21A . . 118.8 ?
C20 C21 H21A . . 118.8 ?
C23 C22 C21 . . 116.7(5) ?
C23 C22 C27 . . 121.9(6) ?
C21 C22 C27 . . 121.3(6) ?
C22 C23 C24 . . 123.5(6) ?
C22 C23 H23A . . 118.2 ?
C24 C23 H23A . . 118.2 ?
C23 C24 C19 . . 120.3(5) ?
C23 C24 C26 . . 120.6(5) ?
C19 C24 C26 . . 119.1(5) ?
O7 C25 C20 . . 127.3(5) ?
O7 C25 H25A . . 116.3 ?
C20 C25 H25A . . 116.3 ?
O9 C26 C24 . . 125.7(6) ?
O9 C26 H26A . . 117.2 ?
C24 C26 H26A . . 117.2 ?
C22 C27 H27A . . 109.5 ?
C22 C27 H27B . . 109.5 ?
H27A C27 H27B . . 109.5 ?
C22 C27 H27C . . 109.5 ?
H27A C27 H27C . . 109.5 ?
H27B C27 H27C . . 109.5 ?

loop_
_geom_bond_atom_site_label_1
_geom_bond_atom_site_label_2
_geom_bond_site_symmetry_2
_geom_bond_distance
_geom_bond_publ_flag
Nd1 O5 . 2.293(4) y
Nd1 O8 . 2.293(3) y
Nd1 O2 5_565 2.428(3) y
Nd1 O2 . 2.463(3) y
Nd1 O7 . 2.466(3) y
Nd1 O4 . 2.489(4) y
Nd1 O1 . 2.511(4) y
Nd1 O3 5_565 2.593(4) y
Nd1 Nd1 5_565 4.0424(5) n
O1 C7 . 1.208(7) ?
O2 C1 . 1.309(6) ?
O2 Nd1 5_565 2.428(3) ?
O3 C8 . 1.232(6) ?
O3 Nd1 5_565 2.593(4) ?
O4 C16 . 1.228(6) ?
O5 C10 . 1.291(6) ?
O6 C17 . 1.199(7) ?
O7 C25 . 1.233(7) ?
O8 C19 . 1.300(6) ?
O9 C26 . 1.207(7) ?
C1 C2 . 1.413(7) ?
C1 C6 . 1.425(7) ?
C2 C3 . 1.409(7) ?
C2 C7 . 1.465(8) ?
C3 C4 . 1.388(8) ?
C3 H3A . 0.9500 ?
C4 C5 . 1.363(8) ?
C4 C9 . 1.518(8) ?
C5 C6 . 1.392(7) ?
C5 H5A . 0.9500 ?
C6 C8 . 1.440(7) ?
C7 H7A . 0.9500 ?
C8 H8A . 0.9500 ?
C9 H9A . 0.9800 ?
C9 H9B . 0.9800 ?
C9 H9C . 0.9800 ?
C10 C15 . 1.417(7) ?
C10 C11 . 1.442(8) ?
C11 C12 . 1.411(8) ?
C11 C16 . 1.428(8) ?
C12 C13 . 1.387(8) ?
C12 H12A . 0.9500 ?
C13 C14 . 1.389(9) ?
C13 C18 . 1.502(8) ?
C14 C15 . 1.386(8) ?
C14 H14A . 0.9500 ?
C15 C17 . 1.471(8) ?
C16 H16A . 0.9500 ?
C17 H17A . 0.9500 ?
C18 H18A . 0.9800 ?
C18 H18B . 0.9800 ?
C18 H18C . 0.9800 ?
C19 C20 . 1.428(8) ?
C19 C24 . 1.428(8) ?
C20 C21 . 1.409(8) ?
C20 C25 . 1.436(8) ?
C21 C22 . 1.389(8) ?
C21 H21A . 0.9500 ?
C22 C23 . 1.386(8) ?
C22 C27 . 1.503(8) ?
C23 C24 . 1.393(8) ?
C23 H23A . 0.9500 ?
C24 C26 . 1.455(8) ?
C25 H25A . 0.9500 ?
C26 H26A . 0.9500 ?
C27 H27A . 0.9800 ?
C27 H27B . 0.9800 ?
C27 H27C . 0.9800 ?

loop_
_geom_hbond_atom_site_label_D
_geom_hbond_atom_site_label_H
_geom_hbond_atom_site_label_A
_geom_hbond_site_symmetry_A
_geom_hbond_distance_DH
_geom_hbond_distance_HA
_geom_hbond_distance_DA
_geom_hbond_angle_DHA
C3 H3A O9 6_566 0.95 2.59 3.497(7) 160
C16 H16A O1 6_565 0.95 2.50 3.176(6) 128
C25 H25A O6 4_545 0.95 2.43 3.349(8) 162
